data_4323207
loop_
_publ_author_name
'Shin Takemoto'
'Shigeki Kuwata'
'Yoshiaki Nishibayashi'
'Masanobu Hidai'

_publ_contact_author
;
    Masanobu Hidai
 Department of Chemistry and Biotechnology
 Graduate School of Engineering
 The University of Tokyo
 Hongo, Bunkyo-ku, Tokyo 113-8656
 Japan
;
_publ_contact_author_email ' hidai@chembio.t.u-tokyo.ac.jp '
_publ_contact_author_fax ' 81-3-5800-6945 '
_publ_contact_author_phone ' 81-3-5800-6945 '
_publ_section_title
;
 Synthesis of Heterobimetallic Fe-M (M = Ni, Pd, Pt) Complexes Containing
 the 1,1'-Ferrocenedithiolato Ligand and Their Conversion to Trinuclear
 Complexes
;
_journal_name_full 'Inorganic Chemistry'
_journal_page_first 6428
_journal_page_last 6434
_journal_paper_doi 10.1021/ic9806129
_journal_volume 37
_journal_year 1998
_chemical_formula_sum 'C18 H19 Fe Ni P S2'
_space_group_IT_number 4
_symmetry_cell_setting monoclinic
_symmetry_Int_Tables_number 4
_symmetry_space_group_name_Hall 'P 2yb'
_symmetry_space_group_name_H-M 'P 1 21 1'
_audit_creation_date 'Sun May 24 19:13:24 1998'
_audit_creation_method 'from TEXRAY.INF file'
_cell_angle_alpha 90
_cell_angle_beta 94.09(4)
_cell_angle_gamma 90
_cell_formula_units_Z 2.00
_cell_length_a 5.985(3)
_cell_length_b 12.476(3)
_cell_length_c 11.876(3)
_cell_measurement_reflns_used 25
_cell_measurement_temperature 23.0
_cell_measurement_theta_max 39.66
_cell_measurement_theta_min 36.81
_cell_volume 884.5(5)
_computing_cell_refinement 'MSC/AFC Diffractometer Control'
_computing_data_collection 'MSC/AFC Diffractometer Control'
_computing_data_reduction 'teXsan: PROCESS (MSC)'
_computing_publication_material 'teXsan: FINISH (MSC)'
_computing_structure_refinement 'teXsan: LS (MSC)'
_computing_structure_solution SIR92
_diffrn_ambient_temperature 23.0
_diffrn_measurement_device AFC7R
_diffrn_measurement_method 'omega/2-theta scans'
_diffrn_orient_matrix_UB_11 -0.00218
_diffrn_orient_matrix_UB_12 -0.05893
_diffrn_orient_matrix_UB_13 -0.05714
_diffrn_orient_matrix_UB_21 0.00262
_diffrn_orient_matrix_UB_22 -0.05433
_diffrn_orient_matrix_UB_23 0.06199
_diffrn_orient_matrix_UB_31 -0.16749
_diffrn_orient_matrix_UB_32 -0.00008
_diffrn_orient_matrix_UB_33 -0.00431
_diffrn_radiation_monochromator graphite
_diffrn_radiation_source 'X-ray tube'
_diffrn_radiation_type MoKalpha
_diffrn_radiation_wavelength 0.7107
_diffrn_reflns_av_R_equivalents 1.95
_diffrn_reflns_limit_h_max 7
_diffrn_reflns_limit_h_min 0
_diffrn_reflns_limit_k_max 15
_diffrn_reflns_limit_k_min 0
_diffrn_reflns_limit_l_max 15
_diffrn_reflns_limit_l_min -2
_diffrn_reflns_number 2329
_diffrn_reflns_theta_max 27.5147
_diffrn_standards_decay_% -0.34
_diffrn_standards_interval_count 150
_diffrn_standards_number 3
_exptl_absorpt_coefficient_mu_cm 22.047
_exptl_absorpt_correction_T_max 1.000
_exptl_absorpt_correction_T_min 0.570
_exptl_absorpt_correction_type psi-scan
_exptl_crystal_colour 'dark red'
_exptl_crystal_density_diffrn 1.671
_exptl_crystal_description prismatic
_exptl_crystal_F_000 456.00
_exptl_crystal_size_max 0.500
_exptl_crystal_size_mid 0.400
_exptl_crystal_size_min 0.100
_refine_diff_density_max -0.26230
_refine_diff_density_min 0.32120
_refine_ls_extinction_coef 38.19168
_refine_ls_extinction_method Zachariasen_type_2_Gaussian_isotropic
_refine_ls_goodness_of_fit_obs 1.850
_refine_ls_matrix_type full
_refine_ls_number_parameters 208
_refine_ls_number_reflns 1707
_refine_ls_number_restraints 0
_refine_ls_R_factor_obs 0.0300
_refine_ls_shift/esd_max 0.0040
_refine_ls_structure_factor_coef F
_refine_ls_weighting_scheme sigma
_refine_ls_wR_factor_obs 0.0210
_cod_data_source_file ic9806129_1.cif
_cod_data_source_block '[Ni(S2fc)(PMe2Ph)](1)'
_cod_original_cell_volume 884.5(6)
_cod_original_sg_symbol_H-M 'P 21 '
_cod_original_formula_sum 'C18 H19 P S2 Fe Ni'
_cod_database_code 4323207

loop_
_symmetry_equiv_pos_as_xyz
'   +x,   +y,   +z'
'   -x,1/2+y,   -z'

loop_
_atom_site_aniso_label
_atom_site_aniso_U_11
_atom_site_aniso_U_22
_atom_site_aniso_U_33
_atom_site_aniso_U_12
_atom_site_aniso_U_13
_atom_site_aniso_U_23
Ni1 0.0380(5) 0.0311(4) 0.0284(5) 0.0019(4) 0.0072(4) 0.0007(4)
Fe1 0.0334(5) 0.0348(5) 0.0276(5) 0.0051(4) 0.0052(4) 0.0029(4)
S1 0.073(1) 0.0349(9) 0.0424(10) 0.000(1) 0.0299(9) -0.0007(10)
S2 0.072(1) 0.0351(10) 0.044(1) 0.0047(9) 0.0210(10) -0.0041(9)
P1 0.036(1) 0.0297(9) 0.034(1) -0.0030(7) 0.0049(8) -0.0007(8)
C1 0.043(4) 0.019(3) 0.038(4) -0.001(3) 0.007(3) -0.002(3)
C2 0.045(4) 0.036(4) 0.037(4) -0.005(3) 0.007(3) -0.001(3)
C3 0.060(5) 0.036(4) 0.057(5) -0.001(3) 0.028(4) 0.006(3)
C4 0.059(5) 0.037(4) 0.053(5) 0.016(3) 0.015(4) 0.008(3)
C5 0.039(4) 0.041(4) 0.046(4) 0.013(3) 0.010(3) 0.001(3)
C6 0.043(4) 0.038(4) 0.029(3) 0.012(3) 0.008(3) -0.007(3)
C7 0.034(3) 0.047(4) 0.030(3) 0.009(3) 0.004(3) -0.008(3)
C8 0.053(5) 0.057(4) 0.040(4) 0.000(3) 0.027(4) -0.007(3)
C9 0.060(5) 0.061(4) 0.026(3) 0.014(3) 0.005(3) 0.006(3)
C10 0.043(4) 0.058(5) 0.024(3) 0.004(3) 0.001(3) -0.008(3)
C11 0.037(4) 0.039(4) 0.071(5) -0.001(3) 0.003(4) 0.017(3)
C12 0.047(4) 0.050(4) 0.064(5) -0.011(3) 0.011(4) -0.013(4)
C13 0.049(4) 0.031(3) 0.033(4) -0.017(3) 0.006(3) 0.000(3)
C14 0.076(6) 0.048(4) 0.044(5) -0.005(4) 0.003(4) 0.010(4)
C15 0.142(8) 0.066(6) 0.028(4) -0.032(6) 0.018(5) -0.006(4)
C16 0.107(7) 0.057(6) 0.075(6) -0.016(5) 0.054(6) -0.013(5)
C17 0.060(5) 0.056(5) 0.066(5) -0.012(4) 0.025(4) -0.015(4)
C18 0.040(3) 0.048(3) 0.048(4) -0.008(4) 0.015(3) -0.004(4)

loop_
_atom_site_label
_atom_site_fract_x
_atom_site_fract_y
_atom_site_fract_z
_atom_site_U_iso_or_equiv
_atom_site_thermal_displace_type
_atom_site_calc_flag
_atom_site_calc_attached_atom
Ni1 0.6830(1) 0.2520 0.26667(6) 0.0323 Uij ? ?
Fe1 0.8448(1) 0.39663(9) 0.10116(7) 0.0318 Uij ? ?
S1 0.6054(3) 0.3934(2) 0.3580(1) 0.0490 Uij ? ?
S2 0.7839(3) 0.1239(1) 0.1591(1) 0.0494 Uij ? ?
P1 0.5630(3) 0.1430(1) 0.3872(1) 0.0330 Uij ? ?
C1 0.7156(10) 0.4602(4) 0.2472(5) 0.0333 Uij ? ?
C2 0.941(1) 0.4945(5) 0.2359(5) 0.0389 Uij ? ?
C3 0.949(1) 0.5490(5) 0.1351(6) 0.0498 Uij ? ?
C4 0.732(1) 0.5499(5) 0.0782(5) 0.0493 Uij ? ?
C5 0.5906(10) 0.4951(5) 0.1457(5) 0.0417 Uij ? ?
C6 0.864(1) 0.2299(4) 0.0762(5) 0.0362 Uij ? ?
C7 1.0779(9) 0.2800(5) 0.0772(4) 0.0366 Uij ? ?
C8 1.073(1) 0.3544(5) -0.0100(5) 0.0490 Uij ? ?
C9 0.855(1) 0.3558(5) -0.0655(5) 0.0485 Uij ? ?
C10 0.7289(9) 0.2811(5) -0.0117(4) 0.0418 Uij ? ?
C11 0.7788(10) 0.0577(5) 0.4557(6) 0.0493 Uij ? ?
C12 0.3632(10) 0.0452(5) 0.3269(5) 0.0532 Uij ? ?
C13 0.422(1) 0.2006(4) 0.5028(5) 0.0373 Uij ? ?
C14 0.507(1) 0.1950(5) 0.6151(6) 0.0561 Uij ? ?
C15 0.385(2) 0.2387(7) 0.7000(6) 0.0780 Uij ? ?
C16 0.180(1) 0.2877(6) 0.6718(7) 0.0777 Uij ? ?
C17 0.097(1) 0.2941(5) 0.5627(6) 0.0599 Uij ? ?
C18 0.2152(9) 0.2523(6) 0.4787(5) 0.0449 Uij ? ?

loop_
_atom_type_symbol
_atom_type_oxidation_number
_atom_type_number_in_cell
_atom_type_scat_dispersion_real
_atom_type_scat_dispersion_imag
_atom_type_scat_source
C 0 36 0.003 0.002 'International Tables'
H 0 38 0.000 0.000 'International Tables'
P 0 2 0.102 0.094 'International Tables'
S 0 4 0.125 0.123 'International Tables'
Fe 0 2 0.346 0.844 'International Tables'
Ni 0 2 0.339 1.112 'International Tables'

loop_
_geom_angle_atom_site_label_1
_geom_angle_atom_site_label_2
_geom_angle_atom_site_label_3
_geom_angle
_geom_angle_site_symmetry_1
_geom_angle_site_symmetry_2
_geom_angle_site_symmetry_3
_geom_angle_publ_flag
S(1) Ni(1) S(2) 172.10(7) ? ? ? yes
S(1) Ni(1) P(1) 95.15(7) ? ? ? yes
S(2) Ni(1) P(1) 92.69(7) ? ? ? yes
C(1) Fe(1) C(2) 40.1(2) ? ? ? yes
C(1) Fe(1) C(3) 67.0(2) ? ? ? yes
C(1) Fe(1) C(4) 67.6(2) ? ? ? yes
C(1) Fe(1) C(5) 40.5(2) ? ? ? yes
C(1) Fe(1) C(6) 121.0(2) ? ? ? yes
C(1) Fe(1) C(7) 132.5(2) ? ? ? yes
C(1) Fe(1) C(8) 159.3(3) ? ? ? yes
C(1) Fe(1) C(9) 158.2(2) ? ? ? yes
C(1) Fe(1) C(10) 132.5(2) ? ? ? yes
C(2) Fe(1) C(3) 39.4(2) ? ? ? yes
C(2) Fe(1) C(4) 67.6(2) ? ? ? yes
C(2) Fe(1) C(5) 67.4(2) ? ? ? yes
C(2) Fe(1) C(6) 132.8(2) ? ? ? yes
C(2) Fe(1) C(7) 112.0(2) ? ? ? yes
C(2) Fe(1) C(8) 119.6(3) ? ? ? yes
C(2) Fe(1) C(9) 150.6(2) ? ? ? yes
C(2) Fe(1) C(10) 169.8(2) ? ? ? yes
C(3) Fe(1) C(4) 40.9(2) ? ? ? yes
C(3) Fe(1) C(5) 67.2(2) ? ? ? yes
C(3) Fe(1) C(6) 158.9(3) ? ? ? yes
C(3) Fe(1) C(7) 119.3(3) ? ? ? yes
C(3) Fe(1) C(8) 99.2(2) ? ? ? yes
C(3) Fe(1) C(9) 113.2(3) ? ? ? yes
C(3) Fe(1) C(10) 150.5(3) ? ? ? yes
C(4) Fe(1) C(5) 39.6(2) ? ? ? yes
C(4) Fe(1) C(6) 158.1(3) ? ? ? yes
C(4) Fe(1) C(7) 150.4(2) ? ? ? yes
C(4) Fe(1) C(8) 112.8(3) ? ? ? yes
C(4) Fe(1) C(9) 97.8(3) ? ? ? yes
C(4) Fe(1) C(10) 118.5(3) ? ? ? yes
C(5) Fe(1) C(6) 132.5(2) ? ? ? yes
C(5) Fe(1) C(7) 169.9(2) ? ? ? yes
C(5) Fe(1) C(8) 149.9(3) ? ? ? yes
C(5) Fe(1) C(9) 118.1(2) ? ? ? yes
C(5) Fe(1) C(10) 111.4(2) ? ? ? yes
C(6) Fe(1) C(7) 40.1(2) ? ? ? yes
C(6) Fe(1) C(8) 66.9(2) ? ? ? yes
C(6) Fe(1) C(9) 67.2(2) ? ? ? yes
C(6) Fe(1) C(10) 40.0(2) ? ? ? yes
C(7) Fe(1) C(8) 39.8(2) ? ? ? yes
C(7) Fe(1) C(9) 67.7(2) ? ? ? yes
C(7) Fe(1) C(10) 67.2(2) ? ? ? yes
C(8) Fe(1) C(9) 40.6(2) ? ? ? yes
C(8) Fe(1) C(10) 66.8(2) ? ? ? yes
C(9) Fe(1) C(10) 39.4(2) ? ? ? yes
Ni(1) S(1) C(1) 84.4(2) ? ? ? yes
Ni(1) S(2) C(6) 82.6(2) ? ? ? yes
Ni(1) P(1) C(11) 114.2(2) ? ? ? yes
Ni(1) P(1) C(12) 114.0(2) ? ? ? yes
Ni(1) P(1) C(13) 116.9(2) ? ? ? yes
C(11) P(1) C(12) 102.1(3) ? ? ? yes
C(11) P(1) C(13) 104.3(3) ? ? ? yes
C(12) P(1) C(13) 103.6(3) ? ? ? yes
Fe(1) C(1) S(1) 129.0(3) ? ? ? yes
Fe(1) C(1) C(2) 68.4(3) ? ? ? yes
Fe(1) C(1) C(5) 67.9(3) ? ? ? yes
S(1) C(1) C(2) 129.0(5) ? ? ? yes
S(1) C(1) C(5) 125.4(5) ? ? ? yes
C(2) C(1) C(5) 105.6(5) ? ? ? yes
Fe(1) C(2) C(1) 71.5(3) ? ? ? yes
Fe(1) C(2) C(3) 69.1(4) ? ? ? yes
C(1) C(2) C(3) 108.8(6) ? ? ? yes
Fe(1) C(3) C(2) 71.5(4) ? ? ? yes
Fe(1) C(3) C(4) 69.9(4) ? ? ? yes
C(2) C(3) C(4) 109.1(6) ? ? ? yes
Fe(1) C(4) C(3) 69.2(4) ? ? ? yes
Fe(1) C(4) C(5) 70.7(3) ? ? ? yes
C(3) C(4) C(5) 107.2(6) ? ? ? yes
Fe(1) C(5) C(1) 71.6(3) ? ? ? yes
Fe(1) C(5) C(4) 69.7(3) ? ? ? yes
C(1) C(5) C(4) 109.4(6) ? ? ? yes
Fe(1) C(6) S(2) 130.8(3) ? ? ? yes
Fe(1) C(6) C(7) 67.8(3) ? ? ? yes
Fe(1) C(6) C(10) 68.1(3) ? ? ? yes
S(2) C(6) C(7) 127.8(5) ? ? ? yes
S(2) C(6) C(10) 126.4(5) ? ? ? yes
C(7) C(6) C(10) 105.7(5) ? ? ? yes
Fe(1) C(7) C(6) 72.0(3) ? ? ? yes
Fe(1) C(7) C(8) 69.5(3) ? ? ? yes
C(6) C(7) C(8) 108.4(5) ? ? ? yes
Fe(1) C(8) C(7) 70.7(3) ? ? ? yes
Fe(1) C(8) C(9) 70.3(3) ? ? ? yes
C(7) C(8) C(9) 109.0(5) ? ? ? yes
Fe(1) C(9) C(8) 69.1(3) ? ? ? yes
Fe(1) C(9) C(10) 70.5(3) ? ? ? yes
C(8) C(9) C(10) 106.9(5) ? ? ? yes
Fe(1) C(10) C(6) 71.9(3) ? ? ? yes
Fe(1) C(10) C(9) 70.1(3) ? ? ? yes
C(6) C(10) C(9) 109.9(5) ? ? ? yes
P(1) C(13) C(14) 123.1(5) ? ? ? yes
P(1) C(13) C(18) 118.6(5) ? ? ? yes
C(14) C(13) C(18) 118.4(6) ? ? ? yes
C(13) C(14) C(15) 119.7(7) ? ? ? yes
C(14) C(15) C(16) 119.7(7) ? ? ? yes
C(15) C(16) C(17) 120.9(7) ? ? ? yes
C(16) C(17) C(18) 120.0(7) ? ? ? yes
C(13) C(18) C(17) 121.4(6) ? ? ? yes

loop_
_geom_bond_atom_site_label_1
_geom_bond_atom_site_label_2
_geom_bond_distance
_geom_bond_site_symmetry_1
_geom_bond_site_symmetry_2
_geom_bond_publ_flag
Ni(1) S(1) 2.140(2) ? ? yes
Ni(1) S(2) 2.159(2) ? ? yes
Ni(1) P(1) 2.136(2) ? ? yes
Fe(1) C(1) 2.104(5) ? ? yes
Fe(1) C(2) 2.062(6) ? ? yes
Fe(1) C(3) 2.033(6) ? ? yes
Fe(1) C(4) 2.041(6) ? ? yes
Fe(1) C(5) 2.053(5) ? ? yes
Fe(1) C(6) 2.105(5) ? ? yes
Fe(1) C(7) 2.049(5) ? ? yes
Fe(1) C(8) 2.034(5) ? ? yes
Fe(1) C(9) 2.049(6) ? ? yes
Fe(1) C(10) 2.055(6) ? ? yes
S(1) C(1) 1.729(6) ? ? yes
S(2) C(6) 1.736(6) ? ? yes
P(1) C(11) 1.820(6) ? ? yes
P(1) C(12) 1.819(6) ? ? yes
P(1) C(13) 1.811(6) ? ? yes
C(1) C(2) 1.429(7) ? ? yes
C(1) C(5) 1.440(8) ? ? yes
C(2) C(3) 1.381(8) ? ? yes
C(3) C(4) 1.423(8) ? ? yes
C(4) C(5) 1.386(8) ? ? yes
C(6) C(7) 1.426(7) ? ? yes
C(6) C(10) 1.424(7) ? ? yes
C(7) C(8) 1.388(8) ? ? yes
C(8) C(9) 1.417(8) ? ? yes
C(9) C(10) 1.384(8) ? ? yes
C(13) C(14) 1.395(9) ? ? yes
C(13) C(18) 1.406(8) ? ? yes
C(14) C(15) 1.398(10) ? ? yes
C(15) C(16) 1.393(10) ? ? yes
C(16) C(17) 1.357(9) ? ? yes
C(17) C(18) 1.369(8) ? ? yes
